data_7700073
loop_
_publ_author_name
'Tian, Li'
'Liu, Zhong Yi'
'Shi, Jian Yun'
'Chen, Pengyun'
'Wu, Mingze'

_publ_section_title
;
 A series of hetero-multi-spin Ln2Cu3 complexes based on a methyl-pyrazole
 nitronyl nitroxide radical with slow magnetic relaxation behaviors
;
_journal_name_full 'Dalton Transactions'
_journal_paper_doi 10.1039/C9DT00981G
_journal_year 2019
_chemical_formula_moiety 'C52 H32 4(I 1-) N4 O8 2(Zn 2+) 2(CH2I2) 1(C6H6)'
_chemical_formula_sum 'C60 H42 I8 N4 O8 Zn2'
_chemical_formula_weight 2092.91
_chemical_melting_point 599.3
_chemical_name_systematic
'bis-bis(isoquinolin-5-yl)-isophthalate-tetraiodo-di-zinc(ii) diiodomethane solvate benzene solvate'
_chemical_properties_physical Photo-sensitive
_space_group_crystal_system monoclinic
_space_group_IT_number 13
_space_group_name_Hall '-P 2yac'
_space_group_name_H-M_alt 'P 1 2/n 1'
_symmetry_space_group_name_Hall '-P 2yac'
_symmetry_space_group_name_H-M 'P 1 2/n 1'
_atom_sites_solution_hydrogens geom
_audit_creation_method SHELXL-2018/3
_audit_update_record
;
2019-04-06 deposited with the CCDC.    2019-05-23 downloaded from the CCDC.
;
_cell_angle_alpha 90
_cell_angle_beta 93.466(4)
_cell_angle_gamma 90
_cell_formula_units_Z 2
_cell_length_a 17.7316(10)
_cell_length_b 7.4525(4)
_cell_length_c 24.9626(15)
_cell_measurement_reflns_used 4339
_cell_measurement_temperature 173(2)
_cell_measurement_theta_max 25.14
_cell_measurement_theta_min 2.30
_cell_volume 3292.6(3)
_computing_cell_refinement 'Bruker APEXII'
_computing_data_collection 'Bruker APEXII'
_computing_data_reduction 'Bruker SAINT'
_computing_molecular_graphics ORTEP
_computing_publication_material CIFTAB
_computing_structure_refinement SHELXL
_computing_structure_solution 'SHELXT 2018/2 (Sheldrick, 2018)'
_diffrn_ambient_temperature 173(2)
_diffrn_measured_fraction_theta_full 0.998
_diffrn_measured_fraction_theta_max 0.991
_diffrn_measurement_device_type 'CCD detector'
_diffrn_measurement_method 'phi and omega scans'
_diffrn_radiation_type MoK\a
_diffrn_radiation_wavelength 0.71073
_diffrn_reflns_av_R_equivalents 0.1132
_diffrn_reflns_av_unetI/netI 0.1190
_diffrn_reflns_Laue_measured_fraction_full 0.998
_diffrn_reflns_Laue_measured_fraction_max 0.991
_diffrn_reflns_limit_h_max 23
_diffrn_reflns_limit_h_min -23
_diffrn_reflns_limit_k_max 9
_diffrn_reflns_limit_k_min -9
_diffrn_reflns_limit_l_max 33
_diffrn_reflns_limit_l_min -33
_diffrn_reflns_number 32345
_diffrn_reflns_point_group_measured_fraction_full 0.998
_diffrn_reflns_point_group_measured_fraction_max 0.991
_diffrn_reflns_theta_full 25.242
_diffrn_reflns_theta_max 28.330
_diffrn_reflns_theta_min 1.150
_diffrn_source 'fine-focus sealed tube'
_exptl_absorpt_coefficient_mu 4.532
_exptl_absorpt_correction_type multi-scan
_exptl_absorpt_process_details SADABS
_exptl_crystal_colour paleyellow
_exptl_crystal_density_diffrn 2.111
_exptl_crystal_description block
_exptl_crystal_F_000 1956
_exptl_crystal_recrystallization_method 'Re-crystallisation from solvent: diiodomethane, benzene'
_exptl_crystal_size_max 0.223
_exptl_crystal_size_mid 0.198
_exptl_crystal_size_min 0.182
_exptl_transmission_factor_max 0.493
_exptl_transmission_factor_min 0.431
_refine_diff_density_max 2.310
_refine_diff_density_min -1.344
_refine_diff_density_rms 0.309
_refine_ls_extinction_method none
_refine_ls_goodness_of_fit_ref 1.018
_refine_ls_hydrogen_treatment constr
_refine_ls_matrix_type full
_refine_ls_number_parameters 428
_refine_ls_number_reflns 8261
_refine_ls_number_restraints 86
_refine_ls_restrained_S_all 1.017
_refine_ls_R_factor_all 0.1752
_refine_ls_R_factor_gt 0.0969
_refine_ls_shift/su_max 0.000
_refine_ls_shift/su_mean 0.000
_refine_ls_structure_factor_coef Fsqd
_refine_ls_weighting_details 'w=1/[\s^2^(Fo^2^)+(0.1280P)^2^+61.1762P] where P=(Fo^2^+2Fc^2^)/3'
_refine_ls_weighting_scheme calc
_refine_ls_wR_factor_gt 0.2413
_refine_ls_wR_factor_ref 0.2865
_reflns_Friedel_coverage 0.000
_reflns_number_gt 4691
_reflns_number_total 8261
_reflns_threshold_expression 'I > 2\s(I)'
_cod_data_source_file c9dt00981g2.cif
_cod_data_source_block benzene_MI
_cod_depositor_comments
;
The following automatic conversions were performed:

'_exptl_absorpt_correction_type' value 'MULTI-SCAN' changed to
'multi-scan' according to
/home/data/users/saulius/crontab/automatic-downloads/rss-feeds/RSC/lib/dictionaries/cif_core.dic
dictionary named 'cif_core.dic' version 2.4.2 from 2011-04-26.

Automatic conversion script
Id: cif_fix_values 4973 2017-02-22 13:04:09Z antanas 
;
_cod_database_code 7700073
_shelx_shelxl_version_number 2018/3
_shelx_space_group_comment
;
The symmetry employed for this shelxl refinement is uniquely defined
by the following loop, which should always be used as a source of
symmetry information in preference to the above space-group names.
They are only intended as comments.
;
_shelx_estimated_absorpt_t_min 0.431
_shelx_estimated_absorpt_t_max 0.493
_exptl_absorpt_special_details SADABS

loop_
_space_group_symop_operation_xyz
'x, y, z'
'-x+1/2, y, -z+1/2'
'-x, -y, -z'
'x-1/2, -y, z-1/2'

loop_
_atom_site_label
_atom_site_type_symbol
_atom_site_fract_x
_atom_site_fract_y
_atom_site_fract_z
_atom_site_U_iso_or_equiv
_atom_site_adp_type
_atom_site_occupancy
_atom_site_site_symmetry_order
_atom_site_calc_flag
_atom_site_refinement_flags_posn
_atom_site_refinement_flags_adp
_atom_site_refinement_flags_occupancy
_atom_site_disorder_assembly
_atom_site_disorder_group
I1 I 0.25134(7) -0.07350(13) 0.45615(4) 0.0420(3) Uani 1 1 d . . . . .
I2 I 0.23800(6) 0.42319(14) 0.36199(4) 0.0382(3) Uani 1 1 d . . . . .
Zn1 Zn 0.24660(10) 0.2676(2) 0.45229(6) 0.0286(4) Uani 1 1 d . . . . .
O1 O 0.5286(6) 0.4485(13) 0.6597(3) 0.031(2) Uani 1 1 d . . . . .
O2 O 0.5831(6) 0.2311(14) 0.6109(4) 0.038(3) Uani 1 1 d . . . . .
O3 O 0.5692(6) 0.2247(14) 0.8974(4) 0.035(2) Uani 1 1 d . . . . .
O4 O 0.5110(6) 0.4332(13) 0.8433(3) 0.032(2) Uani 1 1 d . . . . .
N1 N 0.3364(6) 0.3575(15) 0.5027(4) 0.025(2) Uani 1 1 d . . . . .
N2 N 0.3360(7) 0.3477(16) 0.9979(4) 0.028(3) Uani 1 1 d . . . . .
C1 C 0.3560(8) 0.2576(18) 0.5472(6) 0.030(3) Uani 1 1 d . . . . .
H1 H 0.330717 0.147241 0.552363 0.036 Uiso 1 1 calc R U . . .
C2 C 0.4118(9) 0.312(2) 0.5850(5) 0.032(3) Uani 1 1 d . . . . .
H2 H 0.424747 0.238815 0.615384 0.038 Uiso 1 1 calc R U . . .
C3 C 0.4493(9) 0.4771(18) 0.5782(5) 0.029(3) Uani 1 1 d . . . . .
C4 C 0.5078(8) 0.5432(18) 0.6124(5) 0.026(3) Uani 1 1 d . . . . .
C5 C 0.5379(9) 0.704(2) 0.6048(6) 0.034(3) Uani 1 1 d . . . . .
H5 H 0.575986 0.746993 0.629983 0.041 Uiso 1 1 calc R U . . .
C6 C 0.5150(10) 0.8134(19) 0.5601(6) 0.040(4) Uani 1 1 d . . . . .
H6 H 0.537909 0.926901 0.554950 0.048 Uiso 1 1 calc R U . . .
C7 C 0.4590(9) 0.7511(18) 0.5245(5) 0.030(3) Uani 1 1 d . . . . .
H7 H 0.443140 0.821807 0.494207 0.036 Uiso 1 1 calc R U . . .
C8 C 0.4249(8) 0.5832(18) 0.5324(5) 0.025(3) Uani 1 1 d . . . . .
C9 C 0.3695(8) 0.5120(18) 0.4953(5) 0.026(3) Uani 1 1 d . . . . .
H9 H 0.355641 0.578712 0.463830 0.031 Uiso 1 1 calc R U . . .
C10 C 0.5677(8) 0.2935(18) 0.6547(5) 0.025(3) Uani 1 1 d . . . . .
C11 C 0.5877(8) 0.2117(19) 0.7074(6) 0.027(3) Uani 1 1 d . . . . .
C12 C 0.6312(9) 0.059(2) 0.7095(6) 0.035(3) Uani 1 1 d . . . . .
H12 H 0.648119 0.008618 0.677314 0.042 Uiso 1 1 calc R U . . .
C13 C 0.6507(10) -0.023(2) 0.7589(6) 0.038(4) Uani 1 1 d . . . . .
H13 H 0.680930 -0.128375 0.760728 0.045 Uiso 1 1 calc R U . . .
C14 C 0.6249(9) 0.053(2) 0.8049(6) 0.034(3) Uani 1 1 d . . . . .
H14 H 0.637298 -0.000682 0.838806 0.041 Uiso 1 1 calc R U . . .
C15 C 0.5814(8) 0.2063(18) 0.8017(5) 0.027(3) Uani 1 1 d . . . . .
C16 C 0.5620(9) 0.286(2) 0.7532(6) 0.033(3) Uani 1 1 d . . . . .
H16 H 0.531427 0.391021 0.751437 0.039 Uiso 1 1 calc R U . . .
C17 C 0.5543(9) 0.286(2) 0.8530(6) 0.034(3) Uani 1 1 d . . . . .
C18 C 0.4896(8) 0.5316(19) 0.8872(6) 0.030(3) Uani 1 1 d . . . . .
C19 C 0.5186(9) 0.701(2) 0.8919(5) 0.037(4) Uani 1 1 d . . . . .
H19 H 0.552749 0.743781 0.867030 0.045 Uiso 1 1 calc R U . . .
C20 C 0.4967(9) 0.8125(19) 0.9350(6) 0.035(3) Uani 1 1 d . . . . .
H20 H 0.516808 0.930274 0.938753 0.042 Uiso 1 1 calc R U . . .
C21 C 0.4475(8) 0.7521(18) 0.9705(5) 0.028(3) Uani 1 1 d . . . . .
H21 H 0.432974 0.827418 0.998754 0.034 Uiso 1 1 calc R U . . .
C22 C 0.4183(8) 0.5778(18) 0.9651(5) 0.025(3) Uani 1 1 d . . . . .
C23 C 0.3658(9) 0.5085(19) 1.0019(5) 0.030(3) Uani 1 1 d . . . . .
H23 H 0.352088 0.583370 1.030491 0.036 Uiso 1 1 calc R U . . .
C24 C 0.3559(9) 0.2411(19) 0.9553(6) 0.034(3) Uani 1 1 d . . . . .
H24 H 0.334749 0.124057 0.952361 0.041 Uiso 1 1 calc R U . . .
C25 C 0.4013(9) 0.291(2) 0.9194(5) 0.032(3) Uani 1 1 d . . . . .
H25 H 0.410914 0.212918 0.890467 0.038 Uiso 1 1 calc R U . . .
C26 C 0.4370(8) 0.4628(18) 0.9232(5) 0.025(3) Uani 1 1 d . . . . .
C27 C 0.2431(12) 0.345(4) 0.6970(8) 0.088(8) Uani 1 1 d D U . . .
H27 H 0.237877 0.337687 0.658926 0.105 Uiso 1 1 calc R U . . .
C28 C 0.3158(10) 0.351(4) 0.7206(8) 0.094(8) Uani 1 1 d D U . . .
H28 H 0.358743 0.356662 0.699688 0.113 Uiso 1 1 calc R U . . .
C29 C 0.3227(12) 0.349(4) 0.7758(8) 0.081(7) Uani 1 1 d D U . . .
H29 H 0.370956 0.349977 0.794534 0.098 Uiso 1 1 calc R U . . .
I1A I 0.2796(3) 0.8149(4) 0.6139(2) 0.0743(16) Uani 0.652(14) 1 d D U P A 1
I2A I 0.4194(4) 0.8522(11) 0.7262(4) 0.111(3) Uani 0.652(14) 1 d D U P A 1
C1A C 0.298(2) 0.835(8) 0.6942(17) 0.092(13) Uani 0.652(14) 1 d D U P A 1
H1A1 H 0.274204 0.729810 0.710777 0.111 Uiso 0.652(14) 1 calc R U P A 1
H1A2 H 0.270843 0.943171 0.706187 0.111 Uiso 0.652(14) 1 calc R U P A 1
I1B I 0.2994(11) 0.840(2) 0.6405(9) 0.092(5) Uani 0.175(11) 1 d D U P B 2
I2B I 0.4173(10) 0.837(3) 0.7662(12) 0.139(8) Uani 0.175(11) 1 d D U P B 2
C1B C 0.324(8) 0.958(18) 0.712(4) 0.12(7) Uani 0.175(11) 1 d D U P B 2
H1B1 H 0.277271 0.958903 0.732049 0.149 Uiso 0.175(11) 1 calc R U P B 2
H1B2 H 0.337273 1.084619 0.705368 0.149 Uiso 0.175(11) 1 calc R U P B 2
I1C I 0.2388(15) 0.818(3) 0.6352(10) 0.149(9) Uani 0.184(12) 1 d D U P C 3
I2C I 0.4142(13) 0.898(3) 0.7148(11) 0.081(5) Uani 0.184(12) 1 d D U P C 3
C1C C 0.304(8) 0.75(3) 0.701(6) 0.19(14) Uani 0.184(12) 1 d D U P C 3
H1C1 H 0.316270 0.616890 0.697565 0.222 Uiso 0.184(12) 1 calc R U P C 3
H1C2 H 0.274586 0.761413 0.732489 0.222 Uiso 0.184(12) 1 calc R U P C 3

loop_
_atom_site_aniso_label
_atom_site_aniso_U_11
_atom_site_aniso_U_22
_atom_site_aniso_U_33
_atom_site_aniso_U_23
_atom_site_aniso_U_13
_atom_site_aniso_U_12
I1 0.0439(7) 0.0238(5) 0.0579(7) -0.0086(4) 0.0004(5) 0.0026(5)
I2 0.0440(6) 0.0400(6) 0.0301(5) -0.0002(4) -0.0014(4) -0.0008(5)
Zn1 0.0282(9) 0.0263(8) 0.0311(8) -0.0020(6) 0.0008(7) 0.0000(7)
O1 0.042(6) 0.034(6) 0.016(4) 0.000(4) -0.003(4) 0.006(5)
O2 0.048(7) 0.039(6) 0.025(5) -0.013(4) -0.001(5) 0.002(5)
O3 0.037(6) 0.040(6) 0.027(5) 0.009(4) 0.006(4) 0.001(5)
O4 0.047(7) 0.028(5) 0.022(4) 0.003(4) 0.006(4) 0.006(5)
N1 0.020(6) 0.030(6) 0.026(6) -0.004(4) 0.004(5) -0.008(5)
N2 0.027(7) 0.031(6) 0.027(6) 0.003(5) 0.004(5) -0.001(5)
C1 0.031(9) 0.018(7) 0.041(8) 0.006(5) 0.005(6) -0.009(6)
C2 0.042(9) 0.036(8) 0.017(6) 0.007(5) 0.001(6) 0.004(7)
C3 0.039(9) 0.025(7) 0.022(6) -0.004(5) 0.009(6) -0.005(6)
C4 0.034(8) 0.022(7) 0.022(6) -0.003(5) 0.002(6) 0.004(6)
C5 0.031(9) 0.031(8) 0.041(8) -0.010(6) -0.002(7) 0.007(7)
C6 0.066(12) 0.014(7) 0.040(8) -0.006(6) 0.005(8) -0.006(7)
C7 0.037(9) 0.021(7) 0.029(7) -0.001(5) -0.007(6) 0.007(6)
C8 0.033(8) 0.020(6) 0.024(6) 0.007(5) 0.006(5) 0.003(6)
C9 0.030(8) 0.027(7) 0.023(6) 0.003(5) 0.007(5) -0.006(6)
C10 0.028(8) 0.019(6) 0.029(7) -0.006(5) -0.002(5) 0.002(6)
C11 0.018(7) 0.026(7) 0.037(7) -0.011(6) -0.003(6) -0.008(6)
C12 0.028(8) 0.034(8) 0.042(8) 0.002(6) 0.002(6) -0.007(7)
C13 0.046(10) 0.033(8) 0.033(8) -0.004(6) 0.000(7) 0.001(7)
C14 0.039(9) 0.032(8) 0.032(7) 0.007(6) -0.001(6) -0.006(7)
C15 0.035(9) 0.020(7) 0.025(7) 0.009(5) -0.006(6) -0.007(6)
C16 0.038(9) 0.027(7) 0.032(7) -0.002(6) 0.000(6) -0.013(7)
C17 0.035(9) 0.030(8) 0.036(8) 0.014(6) -0.004(6) -0.003(7)
C18 0.030(8) 0.028(8) 0.032(7) 0.000(5) 0.006(6) -0.006(6)
C19 0.044(10) 0.052(10) 0.017(6) 0.006(6) 0.008(6) -0.003(8)
C20 0.047(10) 0.022(7) 0.036(8) -0.002(6) 0.004(7) -0.009(7)
C21 0.033(9) 0.024(7) 0.027(7) -0.004(5) 0.004(6) 0.001(6)
C22 0.023(7) 0.024(7) 0.029(6) 0.009(5) 0.000(5) -0.001(6)
C23 0.035(9) 0.031(8) 0.022(6) -0.009(5) -0.012(6) 0.003(7)
C24 0.043(10) 0.021(7) 0.037(8) -0.010(6) -0.007(7) 0.000(7)
C25 0.040(9) 0.033(8) 0.022(7) -0.010(6) 0.000(6) 0.005(7)
C26 0.036(8) 0.026(7) 0.014(6) 0.009(5) 0.000(5) 0.009(6)
C27 0.107(16) 0.095(14) 0.059(11) 0.005(11) -0.019(12) 0.011(13)
C28 0.095(15) 0.099(15) 0.091(14) -0.003(12) 0.021(13) 0.011(13)
C29 0.071(13) 0.095(14) 0.073(12) 0.000(11) -0.036(11) 0.010(12)
I1A 0.092(3) 0.0512(16) 0.083(3) 0.0112(15) 0.030(2) 0.0064(14)
I2A 0.126(4) 0.098(5) 0.112(6) -0.012(4) 0.035(3) 0.010(3)
C1A 0.09(2) 0.09(2) 0.10(2) 0.003(16) 0.023(16) 0.015(16)
I1B 0.112(9) 0.088(7) 0.078(8) 0.029(6) 0.009(6) -0.003(6)
I2B 0.128(10) 0.135(10) 0.153(13) 0.002(8) 0.005(8) -0.011(7)
C1B 0.12(7) 0.13(7) 0.13(7) 0.00(2) 0.01(2) 0.00(2)
I1C 0.166(13) 0.143(11) 0.137(12) 0.014(8) -0.006(9) -0.008(8)
I2C 0.083(8) 0.066(8) 0.093(8) 0.004(6) 0.000(6) -0.016(6)
C1C 0.19(14) 0.19(14) 0.18(14) 0.00(2) 0.01(2) 0.00(2)

loop_
_atom_type_symbol
_atom_type_description
_atom_type_scat_dispersion_real
_atom_type_scat_dispersion_imag
_atom_type_scat_source
C C 0.0033 0.0016 'International Tables Vol C Tables 4.2.6.8 and 6.1.1.4'
H H 0.0000 0.0000 'International Tables Vol C Tables 4.2.6.8 and 6.1.1.4'
N N 0.0061 0.0033 'International Tables Vol C Tables 4.2.6.8 and 6.1.1.4'
O O 0.0106 0.0060 'International Tables Vol C Tables 4.2.6.8 and 6.1.1.4'
Zn Zn 0.2839 1.4301 'International Tables Vol C Tables 4.2.6.8 and 6.1.1.4'
I I -0.4742 1.8119 'International Tables Vol C Tables 4.2.6.8 and 6.1.1.4'

loop_
_geom_angle_atom_site_label_1
_geom_angle_atom_site_label_2
_geom_angle_atom_site_label_3
_geom_angle
_geom_angle_site_symmetry_1
_geom_angle_site_symmetry_3
N2 Zn1 N1 95.0(4) 2_556 .
N2 Zn1 I2 113.4(3) 2_556 .
N1 Zn1 I2 113.2(3) . .
N2 Zn1 I1 106.8(3) 2_556 .
N1 Zn1 I1 106.1(3) . .
I2 Zn1 I1 119.43(7) . .
C10 O1 C4 117.5(10) . .
C17 O4 C18 117.7(11) . .
C9 N1 C1 119.9(12) . .
C9 N1 Zn1 122.1(10) . .
C1 N1 Zn1 117.8(9) . .
C23 N2 C24 117.5(13) . .
C23 N2 Zn1 121.0(10) . 2_556
C24 N2 Zn1 121.1(10) . 2_556
N1 C1 C2 122.2(12) . .
N1 C1 H1 118.9 . .
C2 C1 H1 118.9 . .
C1 C2 C3 119.5(12) . .
C1 C2 H2 120.3 . .
C3 C2 H2 120.3 . .
C4 C3 C2 124.8(13) . .
C4 C3 C8 118.1(13) . .
C2 C3 C8 117.1(13) . .
C5 C4 C3 121.4(13) . .
C5 C4 O1 119.1(13) . .
C3 C4 O1 119.1(12) . .
C4 C5 C6 122.1(14) . .
C4 C5 H5 119.0 . .
C6 C5 H5 119.0 . .
C7 C6 C5 118.4(14) . .
C7 C6 H6 120.8 . .
C5 C6 H6 120.8 . .
C6 C7 C8 120.6(13) . .
C6 C7 H7 119.7 . .
C8 C7 H7 119.7 . .
C7 C8 C9 122.0(12) . .
C7 C8 C3 119.3(13) . .
C9 C8 C3 118.6(12) . .
N1 C9 C8 122.6(12) . .
N1 C9 H9 118.7 . .
C8 C9 H9 118.7 . .
O2 C10 O1 122.9(12) . .
O2 C10 C11 125.5(13) . .
O1 C10 C11 111.6(11) . .
C16 C11 C12 121.1(14) . .
C16 C11 C10 120.1(13) . .
C12 C11 C10 118.8(13) . .
C11 C12 C13 120.1(15) . .
C11 C12 H12 119.9 . .
C13 C12 H12 119.9 . .
C14 C13 C12 118.5(15) . .
C14 C13 H13 120.8 . .
C12 C13 H13 120.8 . .
C15 C14 C13 120.2(14) . .
C15 C14 H14 119.9 . .
C13 C14 H14 119.9 . .
C16 C15 C14 121.4(14) . .
C16 C15 C17 119.9(13) . .
C14 C15 C17 118.7(12) . .
C15 C16 C11 118.7(15) . .
C15 C16 H16 120.7 . .
C11 C16 H16 120.7 . .
O3 C17 O4 124.1(14) . .
O3 C17 C15 124.1(14) . .
O4 C17 C15 111.8(11) . .
C19 C18 O4 115.9(12) . .
C19 C18 C26 122.3(13) . .
O4 C18 C26 121.7(12) . .
C18 C19 C20 119.0(13) . .
C18 C19 H19 120.5 . .
C20 C19 H19 120.5 . .
C21 C20 C19 120.7(14) . .
C21 C20 H20 119.6 . .
C19 C20 H20 119.6 . .
C20 C21 C22 119.6(13) . .
C20 C21 H21 120.2 . .
C22 C21 H21 120.2 . .
C21 C22 C26 122.2(12) . .
C21 C22 C23 121.4(13) . .
C26 C22 C23 116.4(12) . .
N2 C23 C22 123.5(13) . .
N2 C23 H23 118.3 . .
C22 C23 H23 118.3 . .
C25 C24 N2 124.2(14) . .
C25 C24 H24 117.9 . .
N2 C24 H24 117.9 . .
C24 C25 C26 120.1(13) . .
C24 C25 H25 119.9 . .
C26 C25 H25 119.9 . .
C22 C26 C18 116.1(13) . .
C22 C26 C25 118.2(12) . .
C18 C26 C25 125.7(12) . .
C28 C27 C29 125.4(18) . 2_556
C28 C27 H27 117.3 . .
C29 C27 H27 117.3 2_556 .
C29 C28 C27 116.8(11) . .
C29 C28 H28 121.6 . .
C27 C28 H28 121.6 . .
C28 C29 C27 117.7(18) . 2_556
C28 C29 H29 121.1 . .
C27 C29 H29 121.1 2_556 .
I1A C1A I2A 116.5(19) . .
I1A C1A H1A1 108.2 . .
I2A C1A H1A1 108.2 . .
I1A C1A H1A2 108.2 . .
I2A C1A H1A2 108.2 . .
H1A1 C1A H1A2 107.3 . .
I1B C1B I2B 118(2) . .
I1B C1B H1B1 107.9 . .
I2B C1B H1B1 107.9 . .
I1B C1B H1B2 107.9 . .
I2B C1B H1B2 107.9 . .
H1B1 C1B H1B2 107.2 . .
I1C C1C I2C 116(2) . .
I1C C1C H1C1 108.2 . .
I2C C1C H1C1 108.2 . .
I1C C1C H1C2 108.2 . .
I2C C1C H1C2 108.2 . .
H1C1 C1C H1C2 107.3 . .

loop_
_geom_bond_atom_site_label_1
_geom_bond_atom_site_label_2
_geom_bond_distance
_geom_bond_site_symmetry_2
I1 Zn1 2.5448(19) .
I2 Zn1 2.5314(19) .
Zn1 N2 2.067(12) 2_556
Zn1 N1 2.079(11) .
O1 C10 1.357(16) .
O1 C4 1.404(15) .
O2 C10 1.235(16) .
O3 C17 1.213(16) .
O4 C17 1.352(18) .
O4 C18 1.391(16) .
N1 C9 1.311(17) .
N1 C1 1.364(18) .
N2 C23 1.311(19) .
N2 C24 1.389(18) .
C1 C2 1.39(2) .
C1 H1 0.9500 .
C2 C3 1.41(2) .
C2 H2 0.9500 .
C3 C4 1.39(2) .
C3 C8 1.434(18) .
C4 C5 1.33(2) .
C5 C6 1.42(2) .
C5 H5 0.9500 .
C6 C7 1.37(2) .
C6 H6 0.9500 .
C7 C8 1.409(19) .
C7 H7 0.9500 .
C8 C9 1.41(2) .
C9 H9 0.9500 .
C10 C11 1.47(2) .
C11 C16 1.37(2) .
C11 C12 1.38(2) .
C12 C13 1.40(2) .
C12 H12 0.9500 .
C13 C14 1.38(2) .
C13 H13 0.9500 .
C14 C15 1.38(2) .
C14 H14 0.9500 .
C15 C16 1.373(19) .
C15 C17 1.52(2) .
C16 H16 0.9500 .
C18 C19 1.36(2) .
C18 C26 1.429(19) .
C19 C20 1.43(2) .
C19 H19 0.9500 .
C20 C21 1.36(2) .
C20 H20 0.9500 .
C21 C22 1.40(2) .
C21 H21 0.9500 .
C22 C26 1.408(19) .
C22 C23 1.44(2) .
C23 H23 0.9500 .
C24 C25 1.30(2) .
C24 H24 0.9500 .
C25 C26 1.43(2) .
C25 H25 0.9500 .
C27 C28 1.386(10) .
C27 C29 1.386(10) 2_556
C27 H27 0.9500 .
C28 C29 1.376(10) .
C28 H28 0.9500 .
C29 H29 0.9500 .
I1A C1A 2.02(4) .
I2A C1A 2.26(4) .
C1A H1A1 0.9900 .
C1A H1A2 0.9900 .
I1B C1B 2.02(4) .
I2B C1B 2.26(4) .
C1B H1B1 0.9900 .
C1B H1B2 0.9900 .
I1C C1C 2.02(4) .
I2C C1C 2.26(4) .
C1C H1C1 0.9900 .
C1C H1C2 0.9900 .
